data_5910108
loop_
_publ_author_name
'Wyckoff, R. W. G.'

_publ_section_title
;
Page 254 from the second edition of Structure of Crystals by Wyckoff  
published by The Chemical Catalog Company, INC, New York in 1931 
& http://database.iem.ac.ru/mincryst/
;
_journal_name_full 'The second edition of Structure of Crystals'
_journal_page_first 254
_journal_page_last 254
_journal_year 1931
_chemical_formula_structural Cr3C2
_chemical_formula_sum 'C2 Cr3'
_space_group_IT_number 62
_symmetry_cell_setting orthorhombic
_symmetry_Int_Tables_number 62
_symmetry_space_group_name_Hall '-P 2ac 2n'
_symmetry_space_group_name_H-M 'P n m a'
_audit_creation_date 2005-28-12
_audit_creation_method
;
Page 254 from the second edition of Structure of Crystals by Wyckoff  
published by The Chemical Catalog Company, INC, New York in 1931 
& http://database.iem.ac.ru/mincryst/
;
_audit_update_record 'created by Girish Upreti, Portland State University'
_cell_angle_alpha 90
_cell_angle_beta 90
_cell_angle_gamma 90
_cell_length_a 2.82
_cell_length_b 5.52
_cell_length_c 11.46
_cell_volume 178.391
_cod_original_formula_sum 'Cr3 C2'
_cod_database_code 5910108

loop_
_symmetry_equiv_pos_as_xyz
x,y,z
x+1/2,-y+1/2,-z+1/2
-x,y+1/2,-z
-x+1/2,-y,z+1/2
-x,-y,-z
-x+1/2,y+1/2,z+1/2
x,-y+1/2,z
x+1/2,y,-z+1/2

loop_
_atom_site_fract_x
_atom_site_fract_y
_atom_site_fract_z
_atom_site_label
0.40600 0.03000 0.25000 Cr1
-0.23000 0.17500 0.25000 Cr2
-0.07000 -0.15000 0.25000 Cr3
0.20400 0.09200 0.25000 C1
-0.04800 0.22800 0.25000 C2
